data_1533608
loop_
_publ_author_name
'Sologub, O.L.'
'Salamakha, P.'
'Ipser, H.'
'Goncalves, A.P.'
'Almeida, M.'

_publ_section_title
;
 Crystal structure of the Ce Ir3 compound
;
_journal_name_full 'Journal of Alloys Compd.'
_journal_page_first L5
_journal_page_last L7
_journal_volume 373
_journal_year 2004
_chemical_formula_sum 'Ce Ir3'
_space_group_IT_number 166
_symmetry_space_group_name_Hall '-R 3 2"'
_symmetry_space_group_name_H-M 'R -3 m :H'
_cell_angle_alpha 90
_cell_angle_beta 90
_cell_angle_gamma 120
_cell_formula_units_Z 9
_cell_length_a 5.29
_cell_length_b 5.29
_cell_length_c 26.22
_cell_volume 635.440
_citation_journal_id_ASTM JALCEU
_cod_data_source_file Sologub_JALCEU_2004_1498.cif
_cod_data_source_block Ce1Ir3
_cod_original_cell_volume 635.4401
_cod_original_formula_sum 'Ce1 Ir3'
_cod_database_code 1533608

loop_
_symmetry_equiv_pos_as_xyz
x,y,z
-y,x-y,z
-x+y,-x,z
y,x,-z
-x,-x+y,-z
x-y,-y,-z
-x,-y,-z
y,-x+y,-z
x-y,x,-z
-y,-x,z
x,x-y,z
-x+y,y,z
x+2/3,y+1/3,z+1/3
-y+2/3,x-y+1/3,z+1/3
-x+y+2/3,-x+1/3,z+1/3
y+2/3,x+1/3,-z+1/3
-x+2/3,-x+y+1/3,-z+1/3
x-y+2/3,-y+1/3,-z+1/3
-x+2/3,-y+1/3,-z+1/3
y+2/3,-x+y+1/3,-z+1/3
x-y+2/3,x+1/3,-z+1/3
-y+2/3,-x+1/3,z+1/3
x+2/3,x-y+1/3,z+1/3
-x+y+2/3,y+1/3,z+1/3
x+1/3,y+2/3,z+2/3
-y+1/3,x-y+2/3,z+2/3
-x+y+1/3,-x+2/3,z+2/3
y+1/3,x+2/3,-z+2/3
-x+1/3,-x+y+2/3,-z+2/3
x-y+1/3,-y+2/3,-z+2/3
-x+1/3,-y+2/3,-z+2/3
y+1/3,-x+y+2/3,-z+2/3
x-y+1/3,x+2/3,-z+2/3
-y+1/3,-x+2/3,z+2/3
x+1/3,x-y+2/3,z+2/3
-x+y+1/3,y+2/3,z+2/3

loop_
_atom_site_label
_atom_site_type_symbol
_atom_site_fract_x
_atom_site_fract_y
_atom_site_fract_z
_atom_site_occupancy
_atom_site_U_iso_or_equiv
Ir3 Ir 0.50061 0.49939 0.08258 1 0.0
Ir2 Ir 0 0 0.33332 1 0.0
Ce2 Ce 0 0 0.13933 1 0.0
Ce1 Ce 0 0 0 1 0.0
Ir1 Ir 0 0 0.5 1 0.0
